data_4104695
loop_
_publ_author_name
'Mark R. Crimmin'
'Merle Arrowsmith'
'Anthony G. M. Barrett'
'Ian J. Casely'
'Michael S. Hill'
'Panayiotis A. Procopiou'

_publ_section_title
;
 Intramolecular Hydroamination of Aminoalkenes by Calcium and Magnesium
 Complexes: A Synthetic and Mechanistic Study
;
_journal_name_full 'Journal of the American Chemical Society'
_journal_page_first 9670
_journal_page_last 9685
_journal_paper_doi 10.1021/ja9003377
_journal_volume 131
_journal_year 2009
_chemical_absolute_configuration ad
_chemical_compound_source 'synthesis as described'
_chemical_formula_moiety 'C11 H16 N, Cl'
_chemical_formula_sum 'C11 H16 Cl N'
_chemical_formula_weight 197.7
_chemical_name_systematic
;
 ?
;
_space_group_IT_number 19
_symmetry_cell_setting orthorhombic
_symmetry_Int_Tables_number 19
_symmetry_space_group_name_Hall 'P 2ac 2ab'
_symmetry_space_group_name_H-M 'P 21 21 21'
_atom_sites_solution_hydrogens geom
_atom_sites_solution_primary direct
_atom_sites_solution_secondary difmap
_audit_conform_dict_location ftp://ftp.iucr.org/pub/cif_core.dic
_audit_conform_dict_name cif_core.dic
_audit_conform_dict_version 2.2
_audit_creation_date 2007-01-19T14:39:57-00:00
_audit_creation_method 'WinGX routine CIF_UPDATE'
_cell_angle_alpha 90
_cell_angle_beta 90
_cell_angle_gamma 90
_cell_formula_units_Z 4
_cell_length_a 7.9585(4)
_cell_length_b 7.5081(4)
_cell_length_c 18.6463(10)
_cell_measurement_reflns_used 38761
_cell_measurement_temperature 173(2)
_cell_measurement_theta_max 26.022
_cell_measurement_theta_min 3.395
_cell_measurement_wavelength 0.71073
_cell_volume 1114.18(10)
_computing_cell_refinement 'HKL Scalepack (Otwinowski & Minor 1997)'
_computing_data_collection 'Collect (Nonius BV, 1997-2000)'
_computing_data_reduction 'HKL Denzo and Scalepack (Otwinowski & Minor 1997)'
_computing_molecular_graphics 'Ortep-3 for Windows (Farrugia, 1997)'
_computing_publication_material 'WinGX publication routines (Farrugia, 1999)'
_computing_structure_refinement 'SHELXL-97 (Sheldrick, 1997)'
_computing_structure_solution 'SHELXS-97 (Sheldrick, 1997)'
_diffrn_ambient_temperature 173(2)
_diffrn_detector 'CCD plate'
_diffrn_measured_fraction_theta_full 0.991
_diffrn_measured_fraction_theta_max 0.991
_diffrn_measurement_device '95mm CCD camera on \k-goniostat'
_diffrn_measurement_device_type KappaCCD
_diffrn_measurement_method 'CCD rotation images, thick slices'
_diffrn_orient_matrix_type 'by Nonius Collect from scalepack cell'
_diffrn_orient_matrix_UB_11 0.98675E-2
_diffrn_orient_matrix_UB_12 -0.119564
_diffrn_orient_matrix_UB_13 -0.232524E-1
_diffrn_orient_matrix_UB_21 -0.644666E-1
_diffrn_orient_matrix_UB_22 0.448163E-1
_diffrn_orient_matrix_UB_23 -0.423421E-1
_diffrn_orient_matrix_UB_31 0.107401
_diffrn_orient_matrix_UB_32 0.378855E-1
_diffrn_orient_matrix_UB_33 -0.232948E-1
_diffrn_radiation_monochromator graphite
_diffrn_radiation_probe x-ray
_diffrn_radiation_type MoK\a
_diffrn_radiation_wavelength 0.71073
_diffrn_reflns_av_R_equivalents 0.0776
_diffrn_reflns_av_unetI/netI 0.0551
_diffrn_reflns_limit_h_max 9
_diffrn_reflns_limit_h_min -9
_diffrn_reflns_limit_k_max 9
_diffrn_reflns_limit_k_min -9
_diffrn_reflns_limit_l_max 23
_diffrn_reflns_limit_l_min -20
_diffrn_reflns_number 13647
_diffrn_reflns_theta_full 25.99
_diffrn_reflns_theta_max 25.99
_diffrn_reflns_theta_min 3.48
_diffrn_source 'Enraf Nonius FR590'
_exptl_absorpt_coefficient_mu 0.299
_exptl_absorpt_correction_type none
_exptl_crystal_colour colourless
_exptl_crystal_density_diffrn 1.179
_exptl_crystal_description prism
_exptl_crystal_F_000 424
_exptl_crystal_size_max 0.25
_exptl_crystal_size_mid 0.15
_exptl_crystal_size_min 0.05
_refine_diff_density_max 0.201
_refine_diff_density_min -0.201
_refine_diff_density_rms 0.044
_refine_ls_abs_structure_details 'Flack H D (1983), Acta Cryst. A39, 876-881'
_refine_ls_abs_structure_Flack 0.03(11)
_refine_ls_extinction_method none
_refine_ls_goodness_of_fit_ref 1.008
_refine_ls_hydrogen_treatment mixed
_refine_ls_matrix_type full
_refine_ls_number_parameters 127
_refine_ls_number_reflns 2174
_refine_ls_number_restraints 0
_refine_ls_restrained_S_all 1.008
_refine_ls_R_factor_all 0.0795
_refine_ls_R_factor_gt 0.0523
_refine_ls_shift/su_max 0
_refine_ls_shift/su_mean 0
_refine_ls_structure_factor_coef Fsqd
_refine_ls_weighting_details 'calc w=1/[\s^2^(Fo^2^)+(0.0692P)^2^+0.2588P] where P=(Fo^2^+2Fc^2^)/3'
_refine_ls_weighting_scheme calc
_refine_ls_wR_factor_gt 0.1162
_refine_ls_wR_factor_ref 0.1287
_reflns_number_gt 1683
_reflns_number_total 2174
_reflns_threshold_expression >2sigma(I)
_cod_data_source_file ja9003377_si_002.cif
_cod_data_source_block jan407
_cod_database_code 4104695

loop_
_symmetry_equiv_pos_as_xyz
'x, y, z'
'-x+1/2, -y, z+1/2'
'x+1/2, -y+1/2, -z'
'-x, y+1/2, -z+1/2'

loop_
_atom_site_label
_atom_site_type_symbol
_atom_site_fract_x
_atom_site_fract_y
_atom_site_fract_z
_atom_site_U_iso_or_equiv
_atom_site_adp_type
_atom_site_occupancy
_atom_site_symmetry_multiplicity
_atom_site_calc_flag
_atom_site_refinement_flags
Cl Cl 0.81945(10) 0.12208(11) 0.30747(4) 0.0449(3) Uani 1 1 d .
N N 0.8605(4) 0.5299(4) 0.28112(17) 0.0403(7) Uani 1 1 d .
H1Y H 0.948(4) 0.555(4) 0.253(2) 0.044(10) Uiso 1 1 d .
H1X H 0.872(5) 0.421(6) 0.2931(19) 0.053(11) Uiso 1 1 d .
C1 C 0.8588(4) 0.6410(5) 0.34850(19) 0.0462(8) Uani 1 1 d .
H1 H 0.8768 0.7681 0.3345 0.055 Uiso 1 1 calc R
C2 C 0.6762(4) 0.6200(7) 0.3719(2) 0.0652(10) Uani 1 1 d .
H2A H 0.6581 0.5041 0.396 0.078 Uiso 1 1 calc R
H2B H 0.6426 0.7171 0.4049 0.078 Uiso 1 1 calc R
C3 C 0.5817(4) 0.6298(7) 0.3039(2) 0.0769(13) Uani 1 1 d .
H3A H 0.5502 0.7547 0.2936 0.092 Uiso 1 1 calc R
H3B H 0.4776 0.5581 0.3074 0.092 Uiso 1 1 calc R
C4 C 0.6941(4) 0.5573(5) 0.2443(2) 0.0499(9) Uani 1 1 d .
H4 H 0.6496 0.4397 0.2278 0.06 Uiso 1 1 calc R
C5 C 0.7066(6) 0.6816(6) 0.1813(2) 0.0768(13) Uani 1 1 d .
H5A H 0.7489 0.7974 0.1975 0.115 Uiso 1 1 calc R
H5B H 0.5953 0.6968 0.1597 0.115 Uiso 1 1 calc R
H5C H 0.7839 0.6316 0.1457 0.115 Uiso 1 1 calc R
C6 C 0.9959(4) 0.5894(4) 0.40054(17) 0.0404(8) Uani 1 1 d .
C7 C 0.9863(5) 0.4409(5) 0.4430(2) 0.0623(11) Uani 1 1 d .
H7 H 0.8924 0.3635 0.4388 0.075 Uiso 1 1 calc R
C8 C 1.1108(6) 0.4026(6) 0.4916(2) 0.0723(12) Uani 1 1 d .
H8 H 1.1011 0.3 0.5211 0.087 Uiso 1 1 calc R
C9 C 1.2474(5) 0.5094(6) 0.4981(2) 0.0667(12) Uani 1 1 d .
H9 H 1.3332 0.4816 0.5317 0.08 Uiso 1 1 calc R
C10 C 1.2604(4) 0.6580(6) 0.4556(2) 0.0637(12) Uani 1 1 d .
H10 H 1.3556 0.7338 0.4594 0.076 Uiso 1 1 calc R
C11 C 1.1337(4) 0.6965(5) 0.40720(18) 0.0514(9) Uani 1 1 d .
H11 H 1.1428 0.7997 0.378 0.062 Uiso 1 1 calc R

loop_
_atom_site_aniso_label
_atom_site_aniso_U_11
_atom_site_aniso_U_22
_atom_site_aniso_U_33
_atom_site_aniso_U_23
_atom_site_aniso_U_13
_atom_site_aniso_U_12
Cl 0.0469(4) 0.0330(4) 0.0550(5) 0.0029(4) 0.0029(4) 0.0013(4)
N 0.0379(17) 0.0311(17) 0.0519(17) 0.0025(13) -0.0017(12) 0.0012(13)
C1 0.0386(18) 0.0361(19) 0.064(2) -0.0091(17) -0.0074(15) 0.0019(16)
C2 0.0412(18) 0.079(3) 0.075(2) -0.020(2) 0.0009(19) 0.008(3)
C3 0.041(2) 0.106(4) 0.083(3) -0.010(3) -0.013(2) 0.008(2)
C4 0.0393(19) 0.0456(19) 0.065(2) 0.0009(16) -0.0119(17) -0.0024(15)
C5 0.070(3) 0.070(3) 0.090(3) 0.024(2) -0.032(2) 0.006(2)
C6 0.0350(16) 0.038(2) 0.0480(18) -0.0060(15) 0.0009(14) 0.0022(15)
C7 0.066(2) 0.047(2) 0.074(3) 0.0020(19) -0.008(2) -0.0030(19)
C8 0.094(3) 0.060(3) 0.063(2) 0.009(2) -0.010(2) 0.017(3)
C9 0.065(2) 0.080(3) 0.055(2) -0.014(2) -0.017(2) 0.025(2)
C10 0.044(2) 0.089(4) 0.058(2) -0.010(2) -0.0032(18) -0.004(2)
C11 0.047(2) 0.062(2) 0.045(2) 0.0057(17) 0.0015(15) -0.0031(17)

loop_
_atom_type_symbol
_atom_type_description
_atom_type_scat_dispersion_real
_atom_type_scat_dispersion_imag
_atom_type_scat_source
C C 0.0033 0.0016 'International Tables Vol C Tables 4.2.6.8 and 6.1.1.4'
H H 0 0 'International Tables Vol C Tables 4.2.6.8 and 6.1.1.4'
Cl Cl 0.1484 0.1585 'International Tables Vol C Tables 4.2.6.8 and 6.1.1.4'
N N 0.0061 0.0033 'International Tables Vol C Tables 4.2.6.8 and 6.1.1.4'

loop_
_geom_angle_atom_site_label_1
_geom_angle_atom_site_label_2
_geom_angle_atom_site_label_3
_geom_angle
C4 N C1 107.2(3)
C4 N H1Y 113(2)
C1 N H1Y 113(2)
C4 N H1X 110(2)
C1 N H1X 108(2)
H1Y N H1X 106(3)
N C1 C6 112.8(3)
N C1 C2 101.0(3)
C6 C1 C2 118.5(3)
N C1 H1 108
C6 C1 H1 108
C2 C1 H1 108
C3 C2 C1 103.5(3)
C3 C2 H2A 111.1
C1 C2 H2A 111.1
C3 C2 H2B 111.1
C1 C2 H2B 111.1
H2A C2 H2B 109
C2 C3 C4 108.0(3)
C2 C3 H3A 110.1
C4 C3 H3A 110.1
C2 C3 H3B 110.1
C4 C3 H3B 110.1
H3A C3 H3B 108.4
C5 C4 N 112.5(3)
C5 C4 C3 112.7(3)
N C4 C3 103.4(3)
C5 C4 H4 109.3
N C4 H4 109.3
C3 C4 H4 109.3
C4 C5 H5A 109.5
C4 C5 H5B 109.5
H5A C5 H5B 109.5
C4 C5 H5C 109.5
H5A C5 H5C 109.5
H5B C5 H5C 109.5
C11 C6 C7 118.1(3)
C11 C6 C1 119.2(3)
C7 C6 C1 122.7(3)
C6 C7 C8 120.8(4)
C6 C7 H7 119.6
C8 C7 H7 119.6
C9 C8 C7 120.9(4)
C9 C8 H8 119.6
C7 C8 H8 119.6
C8 C9 C10 119.3(4)
C8 C9 H9 120.3
C10 C9 H9 120.3
C9 C10 C11 119.4(4)
C9 C10 H10 120.3
C11 C10 H10 120.3
C6 C11 C10 121.4(4)
C6 C11 H11 119.3
C10 C11 H11 119.3

loop_
_geom_bond_atom_site_label_1
_geom_bond_atom_site_label_2
_geom_bond_distance
N C4 1.506(4)
N C1 1.508(4)
N H1Y 0.90(4)
N H1X 0.85(4)
C1 C6 1.511(4)
C1 C2 1.526(5)
C1 H1 1
C2 C3 1.476(6)
C2 H2A 0.99
C2 H2B 0.99
C3 C4 1.528(5)
C3 H3A 0.99
C3 H3B 0.99
C4 C5 1.503(5)
C4 H4 1
C5 H5A 0.98
C5 H5B 0.98
C5 H5C 0.98
C6 C11 1.366(5)
C6 C7 1.370(5)
C7 C8 1.373(6)
C7 H7 0.95
C8 C9 1.356(6)
C8 H8 0.95
C9 C10 1.372(6)
C9 H9 0.95
C10 C11 1.384(5)
C10 H10 0.95
C11 H11 0.95
